data_7712199
loop_
_publ_author_name
'Kisten, Paven'
'Manoury, Eric'
'Lled&#xf3;s, Agust&#xed;'
'Whitwood, Adrian C.'
'Lynam, Jason M.'
'Slattery, John M.'
'Duckett, Simon B.'
'Poli, Rinaldo'

_publ_section_title
;
 Ir<sup>I</sup>(&#x3b7;<sup>4</sup>-diene) precatalyst activation by
 strong bases: formation of an anionic Ir<sup>III</sup> tetrahydride.
;
_journal_issue 8
_journal_name_full 'Dalton transactions (Cambridge, England : 2003)'
_journal_page_first 2495
_journal_page_last 2505
_journal_paper_doi 10.1039/d2dt04036k
_journal_volume 52
_journal_year 2023
_chemical_formula_moiety 'C34 H36 Cl Ir P2'
_chemical_formula_sum 'C34 H36 Cl Ir P2'
_chemical_formula_weight 734.22
_space_group_crystal_system monoclinic
_space_group_IT_number 14
_space_group_name_Hall '-P 2ybc'
_space_group_name_H-M_alt 'P 1 21/c 1'
_atom_sites_solution_hydrogens geom
_atom_sites_solution_primary dual
_audit_creation_date 2021-11-15
_audit_creation_method
;
Olex2 1.5-beta
(compiled 2021.11.04 svn.r5db059d7 for OlexSys, GUI svn.r6419)
;
_audit_update_record
;
2022-12-15 deposited with the CCDC.	2023-01-26 downloaded from the CCDC.
;
_cell_angle_alpha 90
_cell_angle_beta 90.8366(15)
_cell_angle_gamma 90
_cell_formula_units_Z 4
_cell_length_a 14.0891(2)
_cell_length_b 10.14941(14)
_cell_length_c 20.5215(3)
_cell_measurement_reflns_used 6179
_cell_measurement_temperature 110.00(10)
_cell_measurement_theta_max 29.0980
_cell_measurement_theta_min 3.5090
_cell_volume 2934.18(7)
_computing_cell_refinement 'CrysAlisPro 1.171.41.110a (Rigaku OD, 2021)'
_computing_data_collection 'CrysAlisPro 1.171.41.110a (Rigaku OD, 2021)'
_computing_data_reduction 'CrysAlisPro 1.171.41.110a (Rigaku OD, 2021)'
_computing_molecular_graphics 'Olex2 1.5-beta (Dolomanov et al., 2009)'
_computing_publication_material 'Olex2 1.5-beta (Dolomanov et al., 2009)'
_computing_structure_refinement 'SHELXL 2018/3 (Sheldrick, 2015)'
_computing_structure_solution 'SHELXT  (Sheldrick, 2015)'
_diffrn_ambient_environment N~2~
_diffrn_ambient_temperature 110.00(10)
_diffrn_detector 'CCD plate'
_diffrn_detector_area_resol_mean 16.1450
_diffrn_detector_type Eos
_diffrn_measured_fraction_theta_full 0.998
_diffrn_measured_fraction_theta_max 0.998
_diffrn_measurement_details
;
List of Runs (angles in degrees, time in seconds):

  # Type    Start    End  Width  t~exp~   \w     \q     \k     \f   Frames
#--------------------------------------------------------------------------
  1  \w    -48.00  57.00   1.00    6.00    --   18.08 -19.00   0.00  105
  2  \w     39.00  92.00   1.00    6.00    --   18.08 178.00-120.00   53
  3  \w    -42.00   2.00   1.00    6.00    --  -18.40 -77.00-150.00   44
  4  \w    -28.00  11.00   1.00    6.00    --  -18.40 -77.00 -30.00   39
;
_diffrn_measurement_device 'four-circle diffractometer'
_diffrn_measurement_device_type 'SuperNova, Dual, Cu at home/near, Eos'
_diffrn_measurement_method '\w scans'
_diffrn_orient_matrix_type 'CrysAlisPro convention (1999,Acta A55,543-557)'
_diffrn_orient_matrix_UB_11 0.0169601000
_diffrn_orient_matrix_UB_12 -0.0632733000
_diffrn_orient_matrix_UB_13 0.0092547000
_diffrn_orient_matrix_UB_21 -0.0456786000
_diffrn_orient_matrix_UB_22 -0.0165504000
_diffrn_orient_matrix_UB_23 0.0115567000
_diffrn_orient_matrix_UB_31 -0.0128172000
_diffrn_orient_matrix_UB_32 -0.0247423000
_diffrn_orient_matrix_UB_33 -0.0311898000
_diffrn_radiation_monochromator mirror
_diffrn_radiation_probe x-ray
_diffrn_radiation_type 'Mo K\a'
_diffrn_radiation_wavelength 0.71073
_diffrn_reflns_av_R_equivalents 0.0286
_diffrn_reflns_av_unetI/netI 0.0456
_diffrn_reflns_Laue_measured_fraction_full 0.998
_diffrn_reflns_Laue_measured_fraction_max 0.998
_diffrn_reflns_limit_h_max 9
_diffrn_reflns_limit_h_min -17
_diffrn_reflns_limit_k_max 12
_diffrn_reflns_limit_k_min -12
_diffrn_reflns_limit_l_max 25
_diffrn_reflns_limit_l_min -23
_diffrn_reflns_number 12585
_diffrn_reflns_point_group_measured_fraction_full 0.998
_diffrn_reflns_point_group_measured_fraction_max 0.998
_diffrn_reflns_theta_full 25.242
_diffrn_reflns_theta_max 26.368
_diffrn_reflns_theta_min 3.484
_diffrn_source 'micro-focus sealed X-ray tube'
_diffrn_source_type 'SuperNova (Mo) X-ray Source'
_exptl_absorpt_coefficient_mu 4.773
_exptl_absorpt_correction_T_max 1.000
_exptl_absorpt_correction_T_min 0.392
_exptl_absorpt_correction_type gaussian
_exptl_absorpt_process_details
;
CrysAlisPro 1.171.41.110a (Rigaku Oxford Diffraction, 2021)
Numerical absorption correction based on gaussian integration over
a multifaceted crystal model
Empirical absorption correction using spherical harmonics,
implemented in SCALE3 ABSPACK scaling algorithm.
;
_exptl_crystal_colour 'clear light yellow'
_exptl_crystal_colour_lustre clear
_exptl_crystal_colour_modifier light
_exptl_crystal_colour_primary yellow
_exptl_crystal_density_diffrn 1.662
_exptl_crystal_description plate
_exptl_crystal_F_000 1456
_exptl_crystal_recrystallization_method 'Re-crystallisation from solvent: dichloromethane and toluene'
_exptl_crystal_size_max 0.263
_exptl_crystal_size_mid 0.196
_exptl_crystal_size_min 0.05
_refine_diff_density_max 1.181
_refine_diff_density_min -0.767
_refine_diff_density_rms 0.129
_refine_ls_extinction_method none
_refine_ls_goodness_of_fit_ref 1.054
_refine_ls_hydrogen_treatment constr
_refine_ls_matrix_type full
_refine_ls_number_parameters 343
_refine_ls_number_reflns 5993
_refine_ls_number_restraints 0
_refine_ls_restrained_S_all 1.054
_refine_ls_R_factor_all 0.0367
_refine_ls_R_factor_gt 0.0271
_refine_ls_shift/su_max 0.003
_refine_ls_shift/su_mean 0.000
_refine_ls_structure_factor_coef Fsqd
_refine_ls_weighting_details 'w=1/[\s^2^(Fo^2^)+(0.0145P)^2^+1.6211P] where P=(Fo^2^+2Fc^2^)/3'
_refine_ls_weighting_scheme calc
_refine_ls_wR_factor_gt 0.0518
_refine_ls_wR_factor_ref 0.0569
_reflns_Friedel_coverage 0.000
_reflns_number_gt 5072
_reflns_number_total 5993
_reflns_threshold_expression 'I > 2\s(I)'
_cod_data_source_file d2dt04036k2.cif
_cod_data_source_block sbd21004
_cod_depositor_comments 'Adding full bibliography for 7712198--7712199.cif.'
_cod_original_cell_volume 2934.17(8)
_cod_database_code 7712199
_shelx_shelxl_version_number 2018/3
_chemical_oxdiff_formula 'C34 H36 Cl1 Ir1 P2'
_chemical_oxdiff_usercomment IrCl(COD)(dppe)]_PK892_111121
_shelx_space_group_comment
;
The symmetry employed for this shelxl refinement is uniquely defined
by the following loop, which should always be used as a source of
symmetry information in preference to the above space-group names.
They are only intended as comments.
;
_shelx_estimated_absorpt_t_max 0.796
_shelx_estimated_absorpt_t_min 0.367
_olex2_refinement_description
;
1. Fixed Uiso
 At 1.2 times of:
  All C(H) groups, All C(H,H) groups
2.a Ternary CH refined with riding coordinates:
 C1(H1), C2(H2), C5(H5), C6(H6)
2.b Secondary CH2 refined with riding coordinates:
 C3(H3A,H3B), C4(H4A,H4B), C7(H7A,H7B), C8(H8A,H8B), C21(H21A,H21B), C22(H22A,
 H22B)
2.c Aromatic/amide H refined with riding coordinates:
 C10(H10), C11(H11), C12(H12), C13(H13), C14(H14), C16(H16), C17(H17),
 C18(H18), C19(H19), C20(H20), C24(H24), C25(H25), C26(H26), C27(H27), C28(H28),
  C30(H30), C31(H31), C32(H32), C33(H33), C34(H34)
;
_olex2_date_sample_data_collection 2021-11-15
_olex2_date_sample_submission 2021-11-11
_olex2_exptl_crystal_mounting_method 'oil on 200 micrometre micromount'
_olex2_submission_original_sample_id '[IrCl(COD)(dppe)]_PK892_111121'
_olex2_submission_special_instructions 'No special instructions were received'
_oxdiff_exptl_absorpt_empirical_details
;
Empirical correction (ABSPACK) includes:
- Absorption correction using spherical harmonics
- Frame scaling
;
_oxdiff_exptl_absorpt_empirical_full_max 1.285
_oxdiff_exptl_absorpt_empirical_full_min 0.801

loop_
_space_group_symop_operation_xyz
'x, y, z'
'-x, y+1/2, -z+1/2'
'-x, -y, -z'
'x, -y-1/2, z-1/2'

loop_
_atom_site_label
_atom_site_type_symbol
_atom_site_fract_x
_atom_site_fract_y
_atom_site_fract_z
_atom_site_U_iso_or_equiv
_atom_site_adp_type
_atom_site_occupancy
_atom_site_site_symmetry_order
_atom_site_calc_flag
_atom_site_refinement_flags_posn
_atom_site_refinement_flags_adp
_atom_site_refinement_flags_occupancy
_atom_site_disorder_assembly
_atom_site_disorder_group
C1 C 0.7107(3) 0.9456(3) 0.33841(17) 0.0162(9) Uani 1 1 d . . . . .
H1 H 0.647255 0.952232 0.316144 0.019 Uiso 1 1 calc R U . . .
C2 C 0.7061(3) 0.9227(3) 0.40592(17) 0.0153(8) Uani 1 1 d . . . . .
H2 H 0.640171 0.918071 0.423188 0.018 Uiso 1 1 calc R U . . .
C3 C 0.7802(3) 0.9706(4) 0.45494(17) 0.0179(9) Uani 1 1 d . . . . .
H3A H 0.768009 0.928789 0.497591 0.021 Uiso 1 1 calc R U . . .
H3B H 0.773064 1.067012 0.460455 0.021 Uiso 1 1 calc R U . . .
C4 C 0.8824(3) 0.9408(4) 0.43538(17) 0.0184(9) Uani 1 1 d . . . . .
H4A H 0.907967 1.017197 0.411331 0.022 Uiso 1 1 calc R U . . .
H4B H 0.921799 0.928608 0.475258 0.022 Uiso 1 1 calc R U . . .
C5 C 0.8900(3) 0.8179(4) 0.39294(16) 0.0146(8) Uani 1 1 d . . . . .
H5 H 0.934625 0.749624 0.410579 0.017 Uiso 1 1 calc R U . . .
C6 C 0.8840(3) 0.8220(4) 0.32354(16) 0.0148(8) Uani 1 1 d . . . . .
H6 H 0.925153 0.755465 0.301695 0.018 Uiso 1 1 calc R U . . .
C7 C 0.8713(3) 0.9488(4) 0.28491(17) 0.0189(9) Uani 1 1 d . . . . .
H7A H 0.861824 0.926821 0.238269 0.023 Uiso 1 1 calc R U . . .
H7B H 0.929958 1.002099 0.289007 0.023 Uiso 1 1 calc R U . . .
C8 C 0.7872(3) 1.0306(4) 0.30791(18) 0.0192(9) Uani 1 1 d . . . . .
H8A H 0.809916 1.096177 0.340283 0.023 Uiso 1 1 calc R U . . .
H8B H 0.759563 1.079172 0.270357 0.023 Uiso 1 1 calc R U . . .
C9 C 0.5796(3) 0.7192(3) 0.23205(16) 0.0109(8) Uani 1 1 d . . . . .
C10 C 0.6416(3) 0.7905(4) 0.19411(17) 0.0154(8) Uani 1 1 d . . . . .
H10 H 0.696599 0.828416 0.213729 0.019 Uiso 1 1 calc R U . . .
C11 C 0.6247(3) 0.8074(4) 0.12789(17) 0.0197(9) Uani 1 1 d . . . . .
H11 H 0.667734 0.856814 0.102335 0.024 Uiso 1 1 calc R U . . .
C12 C 0.5443(3) 0.7515(4) 0.09927(17) 0.0188(9) Uani 1 1 d . . . . .
H12 H 0.533469 0.760064 0.053663 0.023 Uiso 1 1 calc R U . . .
C13 C 0.4802(3) 0.6837(4) 0.13658(17) 0.0183(9) Uani 1 1 d . . . . .
H13 H 0.424078 0.648771 0.116957 0.022 Uiso 1 1 calc R U . . .
C14 C 0.4973(3) 0.6662(4) 0.20289(16) 0.0146(8) Uani 1 1 d . . . . .
H14 H 0.453417 0.618359 0.228453 0.017 Uiso 1 1 calc R U . . .
C15 C 0.5074(3) 0.7017(4) 0.36154(16) 0.0120(8) Uani 1 1 d . . . . .
C16 C 0.4598(3) 0.8209(4) 0.35277(17) 0.0173(9) Uani 1 1 d . . . . .
H16 H 0.481662 0.882208 0.321389 0.021 Uiso 1 1 calc R U . . .
C17 C 0.3811(3) 0.8508(4) 0.38927(19) 0.0256(10) Uani 1 1 d . . . . .
H17 H 0.348970 0.932122 0.382812 0.031 Uiso 1 1 calc R U . . .
C18 C 0.3491(3) 0.7619(4) 0.4354(2) 0.0273(10) Uani 1 1 d . . . . .
H18 H 0.294594 0.782439 0.460222 0.033 Uiso 1 1 calc R U . . .
C19 C 0.3958(3) 0.6440(4) 0.44554(18) 0.0235(10) Uani 1 1 d . . . . .
H19 H 0.373657 0.583366 0.477151 0.028 Uiso 1 1 calc R U . . .
C20 C 0.4756(3) 0.6145(4) 0.40903(16) 0.0158(8) Uani 1 1 d . . . . .
H20 H 0.508735 0.534295 0.416556 0.019 Uiso 1 1 calc R U . . .
C21 C 0.6181(3) 0.4865(4) 0.30429(16) 0.0137(8) Uani 1 1 d . . . . .
H21A H 0.556951 0.447784 0.317685 0.016 Uiso 1 1 calc R U . . .
H21B H 0.627187 0.465716 0.257657 0.016 Uiso 1 1 calc R U . . .
C22 C 0.6987(3) 0.4253(3) 0.34456(16) 0.0122(8) Uani 1 1 d . . . . .
H22A H 0.712147 0.334967 0.329057 0.015 Uiso 1 1 calc R U . . .
H22B H 0.681199 0.420812 0.391064 0.015 Uiso 1 1 calc R U . . .
C23 C 0.8989(3) 0.4564(3) 0.38184(16) 0.0124(8) Uani 1 1 d . . . . .
C24 C 0.8822(3) 0.3737(4) 0.43471(17) 0.0188(9) Uani 1 1 d . . . . .
H24 H 0.818954 0.351617 0.445869 0.023 Uiso 1 1 calc R U . . .
C25 C 0.9580(3) 0.3234(4) 0.47113(17) 0.0211(9) Uani 1 1 d . . . . .
H25 H 0.946334 0.265701 0.506577 0.025 Uiso 1 1 calc R U . . .
C26 C 1.0498(3) 0.3569(4) 0.45601(17) 0.0202(9) Uani 1 1 d . . . . .
H26 H 1.101235 0.323849 0.481601 0.024 Uiso 1 1 calc R U . . .
C27 C 1.0672(3) 0.4387(4) 0.40355(17) 0.0197(9) Uani 1 1 d . . . . .
H27 H 1.130488 0.461638 0.392945 0.024 Uiso 1 1 calc R U . . .
C28 C 0.9918(3) 0.4870(4) 0.36660(17) 0.0171(9) Uani 1 1 d . . . . .
H28 H 1.004065 0.541987 0.330207 0.020 Uiso 1 1 calc R U . . .
C29 C 0.8368(3) 0.4943(4) 0.25034(16) 0.0128(8) Uani 1 1 d . . . . .
C30 C 0.8569(3) 0.3654(4) 0.23215(17) 0.0155(8) Uani 1 1 d . . . . .
H30 H 0.858330 0.297797 0.264149 0.019 Uiso 1 1 calc R U . . .
C31 C 0.8748(3) 0.3349(4) 0.16762(17) 0.0179(9) Uani 1 1 d . . . . .
H31 H 0.886252 0.246223 0.155230 0.021 Uiso 1 1 calc R U . . .
C32 C 0.8760(3) 0.4343(4) 0.12116(17) 0.0182(9) Uani 1 1 d . . . . .
H32 H 0.889364 0.413824 0.077068 0.022 Uiso 1 1 calc R U . . .
C33 C 0.8578(3) 0.5629(4) 0.13899(16) 0.0181(9) Uani 1 1 d . . . . .
H33 H 0.858789 0.630807 0.107127 0.022 Uiso 1 1 calc R U . . .
C34 C 0.8380(3) 0.5934(4) 0.20346(16) 0.0162(8) Uani 1 1 d . . . . .
H34 H 0.825365 0.681970 0.215515 0.019 Uiso 1 1 calc R U . . .
Cl1 Cl 0.71306(7) 0.63810(9) 0.46888(4) 0.0171(2) Uani 1 1 d . . . . .
Ir1 Ir 0.75519(2) 0.74145(2) 0.36081(2) 0.00926(5) Uani 1 1 d . . . . .
P1 P 0.61387(7) 0.66822(9) 0.31504(4) 0.0104(2) Uani 1 1 d . . . . .
P2 P 0.80273(7) 0.53081(9) 0.33442(4) 0.0109(2) Uani 1 1 d . . . . .

loop_
_atom_site_aniso_label
_atom_site_aniso_U_11
_atom_site_aniso_U_22
_atom_site_aniso_U_33
_atom_site_aniso_U_23
_atom_site_aniso_U_13
_atom_site_aniso_U_12
C1 0.018(2) 0.0079(18) 0.023(2) 0.0023(15) -0.0052(17) 0.0029(18)
C2 0.013(2) 0.0079(18) 0.026(2) -0.0052(15) 0.0048(16) 0.0041(18)
C3 0.019(2) 0.016(2) 0.0187(19) -0.0085(16) -0.0008(17) 0.0008(19)
C4 0.020(2) 0.016(2) 0.0186(19) -0.0030(16) -0.0043(17) -0.0005(19)
C5 0.0095(19) 0.0150(19) 0.0191(19) 0.0006(15) -0.0016(15) -0.0011(18)
C6 0.013(2) 0.0123(19) 0.0197(19) -0.0027(15) 0.0006(16) -0.0028(18)
C7 0.022(2) 0.018(2) 0.0162(19) 0.0036(16) 0.0018(17) -0.003(2)
C8 0.025(2) 0.0144(19) 0.0181(19) 0.0035(16) -0.0018(17) 0.001(2)
C9 0.0127(19) 0.0087(17) 0.0113(17) 0.0006(14) 0.0007(15) 0.0050(17)
C10 0.015(2) 0.0133(19) 0.0174(19) 0.0000(15) -0.0036(16) 0.0010(19)
C11 0.025(2) 0.021(2) 0.0137(18) 0.0051(16) 0.0037(17) 0.003(2)
C12 0.027(2) 0.018(2) 0.0119(18) -0.0019(15) -0.0058(17) 0.009(2)
C13 0.022(2) 0.0143(19) 0.0181(19) -0.0030(16) -0.0084(17) 0.002(2)
C14 0.016(2) 0.0121(18) 0.0161(18) 0.0002(15) -0.0006(16) -0.0012(18)
C15 0.0081(18) 0.0150(19) 0.0128(17) 0.0002(15) -0.0019(15) -0.0012(18)
C16 0.016(2) 0.018(2) 0.0184(19) 0.0028(16) 0.0020(16) -0.0001(19)
C17 0.022(2) 0.020(2) 0.034(2) 0.0028(19) 0.0036(19) 0.008(2)
C18 0.020(2) 0.032(3) 0.030(2) -0.0067(19) 0.0096(19) 0.001(2)
C19 0.022(2) 0.025(2) 0.024(2) 0.0021(18) 0.0073(18) -0.003(2)
C20 0.013(2) 0.016(2) 0.0190(19) 0.0010(16) -0.0014(16) -0.0009(18)
C21 0.016(2) 0.0116(18) 0.0133(17) -0.0007(14) 0.0004(15) 0.0008(18)
C22 0.016(2) 0.0069(17) 0.0141(17) 0.0008(14) -0.0010(15) -0.0007(17)
C23 0.016(2) 0.0084(17) 0.0127(17) -0.0012(14) -0.0038(15) 0.0046(18)
C24 0.016(2) 0.020(2) 0.020(2) 0.0043(16) -0.0019(17) -0.003(2)
C25 0.028(2) 0.021(2) 0.0142(19) 0.0083(16) -0.0032(17) 0.000(2)
C26 0.021(2) 0.021(2) 0.019(2) -0.0022(16) -0.0089(17) 0.009(2)
C27 0.011(2) 0.024(2) 0.024(2) -0.0011(17) -0.0026(17) 0.001(2)
C28 0.018(2) 0.021(2) 0.0123(18) 0.0023(15) -0.0008(16) 0.003(2)
C29 0.0078(19) 0.0161(19) 0.0144(18) -0.0014(15) 0.0008(15) -0.0009(18)
C30 0.018(2) 0.0125(19) 0.0163(18) 0.0012(15) -0.0029(16) -0.0007(18)
C31 0.014(2) 0.018(2) 0.022(2) -0.0070(16) 0.0000(16) 0.0002(19)
C32 0.015(2) 0.030(2) 0.0098(18) -0.0036(16) 0.0023(15) 0.002(2)
C33 0.019(2) 0.025(2) 0.0110(18) 0.0013(16) 0.0008(16) 0.000(2)
C34 0.020(2) 0.0123(19) 0.0167(18) -0.0023(15) 0.0010(16) 0.0020(19)
Cl1 0.0220(5) 0.0191(5) 0.0102(4) 0.0026(4) 0.0012(4) -0.0008(5)
Ir1 0.00980(8) 0.00934(7) 0.00863(8) 0.00023(5) -0.00033(5) 0.00013(7)
P1 0.0113(5) 0.0096(5) 0.0102(4) 0.0005(4) -0.0007(4) -0.0004(4)
P2 0.0114(5) 0.0096(5) 0.0117(4) 0.0008(4) -0.0004(4) 0.0009(4)

loop_
_atom_type_symbol
_atom_type_description
_atom_type_scat_dispersion_real
_atom_type_scat_dispersion_imag
_atom_type_scat_source
C C 0.0033 0.0016 'International Tables Vol C Tables 4.2.6.8 and 6.1.1.4'
H H 0.0000 0.0000 'International Tables Vol C Tables 4.2.6.8 and 6.1.1.4'
P P 0.1023 0.0942 'International Tables Vol C Tables 4.2.6.8 and 6.1.1.4'
Cl Cl 0.1484 0.1585 'International Tables Vol C Tables 4.2.6.8 and 6.1.1.4'
Ir Ir -1.4442 7.9887 'International Tables Vol C Tables 4.2.6.8 and 6.1.1.4'

loop_
_exptl_crystal_face_index_h
_exptl_crystal_face_index_k
_exptl_crystal_face_index_l
_exptl_crystal_face_perp_dist
1 0 -2 0.0246
-1 0 2 0.0252
-2 -1 -1 0.1047
2 1 1 0.1129
-1 -2 0 0.0792
1 2 1 0.1298
-1 2 -1 0.1541
1 -1 2 0.1100
-1 0 -2 0.1027
1 0 2 0.0807
-1 0 0 0.0919
1 0 0 0.0727

loop_
_geom_angle_atom_site_label_1
_geom_angle_atom_site_label_2
_geom_angle_atom_site_label_3
_geom_angle
_geom_angle_site_symmetry_1
_geom_angle_site_symmetry_3
_geom_angle_publ_flag
C2 C1 H1 114.0 . . ?
C2 C1 C8 122.7(3) . . ?
C2 C1 Ir1 70.0(2) . . ?
C8 C1 H1 114.0 . . ?
C8 C1 Ir1 114.6(3) . . ?
Ir1 C1 H1 114.0 . . ?
C1 C2 H2 114.4 . . ?
C1 C2 C3 124.0(3) . . ?
C1 C2 Ir1 72.6(2) . . ?
C3 C2 H2 114.4 . . ?
C3 C2 Ir1 109.4(2) . . ?
Ir1 C2 H2 114.4 . . ?
C2 C3 H3A 108.8 . . ?
C2 C3 H3B 108.8 . . ?
C2 C3 C4 113.8(3) . . ?
H3A C3 H3B 107.7 . . ?
C4 C3 H3A 108.8 . . ?
C4 C3 H3B 108.8 . . ?
C3 C4 H4A 109.1 . . ?
C3 C4 H4B 109.1 . . ?
H4A C4 H4B 107.8 . . ?
C5 C4 C3 112.7(3) . . ?
C5 C4 H4A 109.1 . . ?
C5 C4 H4B 109.1 . . ?
C4 C5 H5 114.2 . . ?
C4 C5 Ir1 113.7(3) . . ?
C6 C5 C4 122.9(3) . . ?
C6 C5 H5 114.2 . . ?
C6 C5 Ir1 70.4(2) . . ?
Ir1 C5 H5 114.2 . . ?
C5 C6 H6 113.7 . . ?
C5 C6 C7 123.4(3) . . ?
C5 C6 Ir1 70.8(2) . . ?
C7 C6 H6 113.7 . . ?
C7 C6 Ir1 114.5(3) . . ?
Ir1 C6 H6 113.7 . . ?
C6 C7 H7A 109.1 . . ?
C6 C7 H7B 109.1 . . ?
C6 C7 C8 112.6(3) . . ?
H7A C7 H7B 107.8 . . ?
C8 C7 H7A 109.1 . . ?
C8 C7 H7B 109.1 . . ?
C1 C8 C7 112.1(3) . . ?
C1 C8 H8A 109.2 . . ?
C1 C8 H8B 109.2 . . ?
C7 C8 H8A 109.2 . . ?
C7 C8 H8B 109.2 . . ?
H8A C8 H8B 107.9 . . ?
C10 C9 C14 119.0(3) . . ?
C10 C9 P1 120.6(3) . . ?
C14 C9 P1 119.4(3) . . ?
C9 C10 H10 119.5 . . ?
C9 C10 C11 121.1(4) . . ?
C11 C10 H10 119.5 . . ?
C10 C11 H11 120.3 . . ?
C10 C11 C12 119.3(4) . . ?
C12 C11 H11 120.3 . . ?
C11 C12 H12 119.8 . . ?
C13 C12 C11 120.4(3) . . ?
C13 C12 H12 119.8 . . ?
C12 C13 H13 119.9 . . ?
C12 C13 C14 120.1(4) . . ?
C14 C13 H13 119.9 . . ?
C9 C14 H14 120.0 . . ?
C13 C14 C9 119.9(4) . . ?
C13 C14 H14 120.0 . . ?
C16 C15 C20 118.8(3) . . ?
C16 C15 P1 119.5(3) . . ?
C20 C15 P1 121.5(3) . . ?
C15 C16 H16 119.7 . . ?
C17 C16 C15 120.6(4) . . ?
C17 C16 H16 119.7 . . ?
C16 C17 H17 120.0 . . ?
C16 C17 C18 120.0(4) . . ?
C18 C17 H17 120.0 . . ?
C17 C18 H18 119.8 . . ?
C19 C18 C17 120.4(4) . . ?
C19 C18 H18 119.8 . . ?
C18 C19 H19 120.3 . . ?
C18 C19 C20 119.5(4) . . ?
C20 C19 H19 120.3 . . ?
C15 C20 H20 119.7 . . ?
C19 C20 C15 120.6(4) . . ?
C19 C20 H20 119.7 . . ?
H21A C21 H21B 108.0 . . ?
C22 C21 H21A 109.4 . . ?
C22 C21 H21B 109.4 . . ?
C22 C21 P1 111.4(2) . . ?
P1 C21 H21A 109.4 . . ?
P1 C21 H21B 109.4 . . ?
C21 C22 H22A 110.3 . . ?
C21 C22 H22B 110.3 . . ?
C21 C22 P2 106.9(2) . . ?
H22A C22 H22B 108.6 . . ?
P2 C22 H22A 110.3 . . ?
P2 C22 H22B 110.3 . . ?
C24 C23 P2 122.2(3) . . ?
C28 C23 C24 118.8(3) . . ?
C28 C23 P2 119.0(3) . . ?
C23 C24 H24 119.9 . . ?
C25 C24 C23 120.1(4) . . ?
C25 C24 H24 119.9 . . ?
C24 C25 H25 119.9 . . ?
C26 C25 C24 120.3(4) . . ?
C26 C25 H25 119.9 . . ?
C25 C26 H26 120.0 . . ?
C25 C26 C27 120.1(4) . . ?
C27 C26 H26 120.0 . . ?
C26 C27 H27 120.2 . . ?
C26 C27 C28 119.7(4) . . ?
C28 C27 H27 120.2 . . ?
C23 C28 H28 119.5 . . ?
C27 C28 C23 121.1(3) . . ?
C27 C28 H28 119.5 . . ?
C30 C29 C34 119.3(3) . . ?
C30 C29 P2 120.0(3) . . ?
C34 C29 P2 120.7(3) . . ?
C29 C30 H30 119.8 . . ?
C31 C30 C29 120.5(3) . . ?
C31 C30 H30 119.8 . . ?
C30 C31 H31 120.1 . . ?
C30 C31 C32 119.9(4) . . ?
C32 C31 H31 120.1 . . ?
C31 C32 H32 120.0 . . ?
C33 C32 C31 120.1(3) . . ?
C33 C32 H32 120.0 . . ?
C32 C33 H33 119.9 . . ?
C32 C33 C34 120.2(4) . . ?
C34 C33 H33 119.9 . . ?
C29 C34 H34 119.9 . . ?
C33 C34 C29 120.1(4) . . ?
C33 C34 H34 119.9 . . ?
C1 Ir1 Cl1 120.06(10) . . ?
C1 Ir1 P1 88.67(10) . . ?
C1 Ir1 P2 154.41(9) . . ?
C2 Ir1 C1 37.40(13) . . ?
C2 Ir1 Cl1 84.13(10) . . ?
C2 Ir1 P1 99.63(10) . . ?
C2 Ir1 P2 167.99(10) . . ?
C5 Ir1 C1 88.40(14) . . ?
C5 Ir1 C2 81.32(14) . . ?
C5 Ir1 Cl1 95.65(10) . . ?
C5 Ir1 P1 173.71(9) . . ?
C5 Ir1 P2 98.54(11) . . ?
C6 Ir1 C1 78.90(15) . . ?
C6 Ir1 C2 96.06(15) . . ?
C6 Ir1 C5 38.84(13) . . ?
C6 Ir1 Cl1 132.97(9) . . ?
C6 Ir1 P1 134.99(9) . . ?
C6 Ir1 P2 91.10(11) . . ?
P1 Ir1 Cl1 90.64(3) . . ?
P2 Ir1 Cl1 83.93(3) . . ?
P2 Ir1 P1 81.84(3) . . ?
C9 P1 C21 100.23(15) . . ?
C9 P1 Ir1 119.95(13) . . ?
C15 P1 C9 103.04(16) . . ?
C15 P1 C21 105.99(17) . . ?
C15 P1 Ir1 116.00(11) . . ?
C21 P1 Ir1 109.77(12) . . ?
C22 P2 C29 102.12(16) . . ?
C22 P2 Ir1 106.24(12) . . ?
C23 P2 C22 106.73(16) . . ?
C23 P2 C29 102.47(17) . . ?
C23 P2 Ir1 118.36(12) . . ?
C29 P2 Ir1 119.24(13) . . ?

loop_
_geom_bond_atom_site_label_1
_geom_bond_atom_site_label_2
_geom_bond_distance
_geom_bond_site_symmetry_2
_geom_bond_publ_flag
C1 H1 1.0000 . ?
C1 C2 1.407(5) . ?
C1 C8 1.523(5) . ?
C1 Ir1 2.211(4) . ?
C2 H2 1.0000 . ?
C2 C3 1.519(5) . ?
C2 Ir1 2.177(3) . ?
C3 H3A 0.9900 . ?
C3 H3B 0.9900 . ?
C3 C4 1.531(5) . ?
C4 H4A 0.9900 . ?
C4 H4B 0.9900 . ?
C4 C5 1.526(5) . ?
C5 H5 1.0000 . ?
C5 C6 1.426(5) . ?
C5 Ir1 2.147(4) . ?
C6 H6 1.0000 . ?
C6 C7 1.521(5) . ?
C6 Ir1 2.142(4) . ?
C7 H7A 0.9900 . ?
C7 H7B 0.9900 . ?
C7 C8 1.527(5) . ?
C8 H8A 0.9900 . ?
C8 H8B 0.9900 . ?
C9 C10 1.383(5) . ?
C9 C14 1.404(5) . ?
C9 P1 1.838(3) . ?
C10 H10 0.9500 . ?
C10 C11 1.387(5) . ?
C11 H11 0.9500 . ?
C11 C12 1.390(5) . ?
C12 H12 0.9500 . ?
C12 C13 1.377(6) . ?
C13 H13 0.9500 . ?
C13 C14 1.390(5) . ?
C14 H14 0.9500 . ?
C15 C16 1.394(5) . ?
C15 C20 1.395(5) . ?
C15 P1 1.822(4) . ?
C16 H16 0.9500 . ?
C16 C17 1.380(5) . ?
C17 H17 0.9500 . ?
C17 C18 1.388(6) . ?
C18 H18 0.9500 . ?
C18 C19 1.380(6) . ?
C19 H19 0.9500 . ?
C19 C20 1.393(5) . ?
C20 H20 0.9500 . ?
C21 H21A 0.9900 . ?
C21 H21B 0.9900 . ?
C21 C22 1.526(5) . ?
C21 P1 1.858(4) . ?
C22 H22A 0.9900 . ?
C22 H22B 0.9900 . ?
C22 P2 1.830(4) . ?
C23 C24 1.395(5) . ?
C23 C28 1.386(5) . ?
C23 P2 1.821(4) . ?
C24 H24 0.9500 . ?
C24 C25 1.391(5) . ?
C25 H25 0.9500 . ?
C25 C26 1.378(5) . ?
C26 H26 0.9500 . ?
C26 C27 1.384(5) . ?
C27 H27 0.9500 . ?
C27 C28 1.385(5) . ?
C28 H28 0.9500 . ?
C29 C30 1.391(5) . ?
C29 C34 1.392(5) . ?
C29 P2 1.835(3) . ?
C30 H30 0.9500 . ?
C30 C31 1.387(5) . ?
C31 H31 0.9500 . ?
C31 C32 1.388(5) . ?
C32 H32 0.9500 . ?
C32 C33 1.381(5) . ?
C33 H33 0.9500 . ?
C33 C34 1.391(5) . ?
C34 H34 0.9500 . ?
Cl1 Ir1 2.5317(8) . ?
Ir1 P1 2.3117(9) . ?
Ir1 P2 2.3072(9) . ?

loop_
_geom_torsion_atom_site_label_1
_geom_torsion_atom_site_label_2
_geom_torsion_atom_site_label_3
_geom_torsion_atom_site_label_4
_geom_torsion
_geom_torsion_site_symmetry_1
_geom_torsion_site_symmetry_2
_geom_torsion_site_symmetry_3
_geom_torsion_site_symmetry_4
_geom_torsion_publ_flag
C1 C2 C3 C4 -48.0(5) . . . . ?
C2 C1 C8 C7 94.3(4) . . . . ?
C2 C3 C4 C5 -28.6(5) . . . . ?
C3 C4 C5 C6 90.3(4) . . . . ?
C3 C4 C5 Ir1 9.1(4) . . . . ?
C4 C5 C6 C7 1.2(6) . . . . ?
C4 C5 C6 Ir1 -106.1(4) . . . . ?
C5 C6 C7 C8 -52.5(5) . . . . ?
C6 C7 C8 C1 -27.3(4) . . . . ?
C8 C1 C2 C3 -4.9(6) . . . . ?
C8 C1 C2 Ir1 -107.0(3) . . . . ?
C9 C10 C11 C12 -0.2(6) . . . . ?
C10 C9 C14 C13 1.2(5) . . . . ?
C10 C9 P1 C15 137.1(3) . . . . ?
C10 C9 P1 C21 -113.7(3) . . . . ?
C10 C9 P1 Ir1 6.4(4) . . . . ?
C10 C11 C12 C13 2.2(6) . . . . ?
C11 C12 C13 C14 -2.5(6) . . . . ?
C12 C13 C14 C9 0.8(6) . . . . ?
C14 C9 C10 C11 -1.5(6) . . . . ?
C14 C9 P1 C15 -54.1(3) . . . . ?
C14 C9 P1 C21 55.1(3) . . . . ?
C14 C9 P1 Ir1 175.1(2) . . . . ?
C15 C16 C17 C18 0.3(6) . . . . ?
C16 C15 C20 C19 2.2(5) . . . . ?
C16 C15 P1 C9 -45.5(3) . . . . ?
C16 C15 P1 C21 -150.3(3) . . . . ?
C16 C15 P1 Ir1 87.6(3) . . . . ?
C16 C17 C18 C19 0.5(6) . . . . ?
C17 C18 C19 C20 0.0(6) . . . . ?
C18 C19 C20 C15 -1.4(6) . . . . ?
C20 C15 C16 C17 -1.6(5) . . . . ?
C20 C15 P1 C9 138.9(3) . . . . ?
C20 C15 P1 C21 34.0(3) . . . . ?
C20 C15 P1 Ir1 -88.1(3) . . . . ?
C21 C22 P2 C23 -179.4(2) . . . . ?
C21 C22 P2 C29 -72.2(3) . . . . ?
C21 C22 P2 Ir1 53.4(2) . . . . ?
C22 C21 P1 C9 143.3(3) . . . . ?
C22 C21 P1 C15 -109.8(3) . . . . ?
C22 C21 P1 Ir1 16.2(3) . . . . ?
C23 C24 C25 C26 1.2(6) . . . . ?
C24 C23 C28 C27 -1.1(6) . . . . ?
C24 C23 P2 C22 -24.3(3) . . . . ?
C24 C23 P2 C29 -131.2(3) . . . . ?
C24 C23 P2 Ir1 95.3(3) . . . . ?
C24 C25 C26 C27 -1.4(6) . . . . ?
C25 C26 C27 C28 0.3(6) . . . . ?
C26 C27 C28 C23 1.0(6) . . . . ?
C28 C23 C24 C25 0.0(6) . . . . ?
C28 C23 P2 C22 158.3(3) . . . . ?
C28 C23 P2 C29 51.4(3) . . . . ?
C28 C23 P2 Ir1 -82.1(3) . . . . ?
C29 C30 C31 C32 2.2(6) . . . . ?
C30 C29 C34 C33 0.9(6) . . . . ?
C30 C29 P2 C22 -57.2(3) . . . . ?
C30 C29 P2 C23 53.2(3) . . . . ?
C30 C29 P2 Ir1 -173.9(3) . . . . ?
C30 C31 C32 C33 -1.1(6) . . . . ?
C31 C32 C33 C34 -0.1(6) . . . . ?
C32 C33 C34 C29 0.2(6) . . . . ?
C34 C29 C30 C31 -2.2(6) . . . . ?
C34 C29 P2 C22 119.4(3) . . . . ?
C34 C29 P2 C23 -130.2(3) . . . . ?
C34 C29 P2 Ir1 2.7(4) . . . . ?
Ir1 C1 C2 C3 102.1(4) . . . . ?
Ir1 C1 C8 C7 13.1(4) . . . . ?
Ir1 C2 C3 C4 33.6(4) . . . . ?
Ir1 C5 C6 C7 107.3(4) . . . . ?
Ir1 C6 C7 C8 29.9(4) . . . . ?
P1 C9 C10 C11 167.3(3) . . . . ?
P1 C9 C14 C13 -167.8(3) . . . . ?
P1 C15 C16 C17 -177.4(3) . . . . ?
P1 C15 C20 C19 177.9(3) . . . . ?
P1 C21 C22 P2 -43.5(3) . . . . ?
P2 C23 C24 C25 -177.4(3) . . . . ?
P2 C23 C28 C27 176.4(3) . . . . ?
P2 C29 C30 C31 174.5(3) . . . . ?
P2 C29 C34 C33 -175.7(3) . . . . ?

loop_
_exptl_oxdiff_crystal_face_indexfrac_h
_exptl_oxdiff_crystal_face_indexfrac_k
_exptl_oxdiff_crystal_face_indexfrac_l
_exptl_oxdiff_crystal_face_x
_exptl_oxdiff_crystal_face_y
_exptl_oxdiff_crystal_face_z
1.0001 0.0000 -2.0000 -0.0015 -0.0688 0.0496
-1.0001 -0.0000 2.0000 0.0015 0.0688 -0.0496
-2.0004 -0.9999 -0.9998 0.0201 0.0964 0.0816
2.0004 0.9999 0.9998 -0.0201 -0.0964 -0.0816
-1.0001 -2.0000 0.0003 0.1096 0.0788 0.0623
1.0001 2.0000 0.9997 -0.1003 -0.0672 -0.0935
-1.0004 2.0002 -1.0002 -0.1528 0.0010 -0.0055
1.0003 -1.0001 2.0001 0.0988 -0.0060 -0.0505
-1.0003 0.0001 -2.0000 -0.0355 0.0226 0.0752
1.0003 -0.0001 2.0000 0.0355 -0.0226 -0.0752
-1.0002 0.0000 0.0000 -0.0170 0.0457 0.0128
1.0002 -0.0000 -0.0000 0.0170 -0.0457 -0.0128
